data_4513096
loop_
_publ_author_name
'Xu, Bing'
'Chen, Qing'
'Hu, Huai-Ming'
'An, Ran'
'Wang, Xiaofang'
'Xue, Ganglin'

_publ_section_title
;
 Hydrothermal Syntheses, Crystal Structures, and Luminescence Properties
 of Lanthanide-Based Coordination Polymers Constructed by Sulfonate
 Functionalized Imidazophenanthroline Derivative Ligand
;
_journal_issue 5
_journal_name_full 'Crystal Growth &amp; Design'
_journal_page_first 2318
_journal_paper_doi 10.1021/acs.cgd.5b00117
_journal_volume 15
_journal_year 2015
_chemical_formula_moiety 'C19 H15 Ho N4 O9 S2, O'
_chemical_formula_sum 'C38 H30 Ho2 N8 O20 S4'
_chemical_formula_weight 1376.80
_chemical_name_systematic
; 
 ? 
;
_space_group_IT_number 14
_symmetry_cell_setting monoclinic
_symmetry_space_group_name_Hall '-P 2ybc'
_symmetry_space_group_name_H-M 'P 1 21/c 1'
_atom_sites_solution_hydrogens geom
_atom_sites_solution_primary direct
_atom_sites_solution_secondary difmap
_audit_creation_method SHELXL-97
_cell_angle_alpha 90.00
_cell_angle_beta 96.552(3)
_cell_angle_gamma 90.00
_cell_formula_units_Z 2
_cell_length_a 10.490(2)
_cell_length_b 7.0119(15)
_cell_length_c 30.571(6)
_cell_measurement_reflns_used 4452
_cell_measurement_temperature 296(2)
_cell_measurement_theta_max 26.32
_cell_measurement_theta_min 2.49
_cell_volume 2234.0(8)
_computing_cell_refinement 'Bruker SAINT'
_computing_data_collection 'Bruker APEX2'
_computing_data_reduction 'Bruker SAINT'
_computing_molecular_graphics 'Bruker SHELXTL'
_computing_publication_material 'Bruker SHELXTL'
_computing_structure_refinement 'SHELXL-97 (Sheldrick, 2008)'
_computing_structure_solution 'SHELXS-97 (Sheldrick, 2008)'
_diffrn_ambient_temperature 296(2)
_diffrn_measured_fraction_theta_full 0.995
_diffrn_measured_fraction_theta_max 0.995
_diffrn_measurement_device_type 'Bruker APEX-II CCD'
_diffrn_measurement_method '\f and \w scans'
_diffrn_radiation_monochromator graphite
_diffrn_radiation_source 'fine-focus sealed tube'
_diffrn_radiation_type MoK\a
_diffrn_radiation_wavelength 0.71073
_diffrn_reflns_av_R_equivalents 0.0591
_diffrn_reflns_av_sigmaI/netI 0.0614
_diffrn_reflns_limit_h_max 12
_diffrn_reflns_limit_h_min -9
_diffrn_reflns_limit_k_max 8
_diffrn_reflns_limit_k_min -8
_diffrn_reflns_limit_l_max 22
_diffrn_reflns_limit_l_min -36
_diffrn_reflns_number 10460
_diffrn_reflns_theta_full 25.05
_diffrn_reflns_theta_max 25.05
_diffrn_reflns_theta_min 2.98
_exptl_absorpt_coefficient_mu 3.795
_exptl_absorpt_correction_T_max 0.864
_exptl_absorpt_correction_T_min 0.753
_exptl_absorpt_correction_type multi-scan
_exptl_absorpt_process_details sadabs
_exptl_crystal_colour colorless
_exptl_crystal_density_diffrn 2.047
_exptl_crystal_density_method 'not measured'
_exptl_crystal_description Block
_exptl_crystal_F_000 1344
_exptl_crystal_size_max 0.12
_exptl_crystal_size_mid 0.10
_exptl_crystal_size_min 0.08
_refine_diff_density_max 2.179
_refine_diff_density_min -1.351
_refine_diff_density_rms 0.161
_refine_ls_extinction_coef 0.0003(2)
_refine_ls_extinction_expression Fc^*^=kFc[1+0.001xFc^2^\l^3^/sin(2\q)]^-1/4^
_refine_ls_extinction_method SHELXL
_refine_ls_goodness_of_fit_ref 1.099
_refine_ls_hydrogen_treatment mixed
_refine_ls_matrix_type full
_refine_ls_number_parameters 341
_refine_ls_number_reflns 3939
_refine_ls_number_restraints 5
_refine_ls_restrained_S_all 1.098
_refine_ls_R_factor_all 0.0431
_refine_ls_R_factor_gt 0.0389
_refine_ls_shift/su_max 0.001
_refine_ls_shift/su_mean 0.000
_refine_ls_structure_factor_coef Fsqd
_refine_ls_weighting_details 'calc w=1/[\s^2^(Fo^2^)+(0.0451P)^2^+0.9967P] where P=(Fo^2^+2Fc^2^)/3'
_refine_ls_weighting_scheme calc
_refine_ls_wR_factor_gt 0.0931
_refine_ls_wR_factor_ref 0.0957
_reflns_number_gt 3596
_reflns_number_total 3939
_reflns_threshold_expression >2sigma(I)
_cod_data_source_file cg5b00117_si_007.cif
_cod_data_source_block nw1428
_cod_depositor_comments
;
The following automatic conversions were performed:

'_symmetry_cell_setting' value 'Monoclinic' changed to 'monoclinic'
according to
/usr/data/users/saulius/crontab/automatic-downloads/current/ACS/lib/dictionaries/cif_core.dic
dictionary named 'cif_core.dic' version 2.4.2 from 2011-04-26.

Automatic conversion script
Id: cif_fix_values 3271 2015-04-21 07:52:19Z andrius 
;
_cod_original_sg_symbol_H-M 'P2(1)/c  '
_cod_database_code 4513096

loop_
_symmetry_equiv_pos_as_xyz
'x, y, z'
'-x, y+1/2, -z+1/2'
'-x, -y, -z'
'x, -y-1/2, z-1/2'

loop_
_atom_site_label
_atom_site_type_symbol
_atom_site_fract_x
_atom_site_fract_y
_atom_site_fract_z
_atom_site_U_iso_or_equiv
_atom_site_adp_type
_atom_site_occupancy
_atom_site_symmetry_multiplicity
_atom_site_calc_flag
_atom_site_refinement_flags
Ho1 Ho -0.02168(2) 0.02412(3) 0.059216(7) 0.01738(13) Uani 1 1 d .
S1 S 0.38128(15) -0.0408(2) 0.37796(5) 0.0281(3) Uani 1 1 d .
S2 S 0.89946(14) 0.02288(17) 0.42408(4) 0.0210(3) Uani 1 1 d .
N1 N 0.0061(5) 0.0330(6) 0.14336(15) 0.0224(10) Uani 1 1 d .
N2 N 0.2084(5) 0.0157(5) 0.09431(15) 0.0194(10) Uani 1 1 d .
N3 N 0.3317(5) 0.0354(7) 0.27527(16) 0.0310(12) Uani 1 1 d .
H3A H 0.2907 0.0511 0.2978 0.037 Uiso 1 1 calc R
N4 N 0.4954(5) -0.0092(6) 0.23496(15) 0.0250(11) Uani 1 1 d .
O1 O 0.4016(4) -0.0633(7) 0.42594(13) 0.0434(11) Uani 1 1 d .
O2 O 0.3091(4) 0.1338(6) 0.36468(13) 0.0373(10) Uani 1 1 d .
O3 O 0.3274(4) -0.2082(6) 0.35495(14) 0.0424(11) Uani 1 1 d .
O4 O 0.9693(4) 0.1989(5) 0.41629(12) 0.0292(9) Uani 1 1 d .
O5 O 0.9772(3) -0.1460(5) 0.41651(11) 0.0252(8) Uani 1 1 d .
O6 O 0.8455(4) 0.0195(5) 0.46596(13) 0.0273(9) Uani 1 1 d .
C1 C -0.0922(6) 0.0538(8) 0.16726(19) 0.0290(13) Uani 1 1 d .
H1 H -0.1746 0.0558 0.1524 0.035 Uiso 1 1 calc R
C2 C -0.0795(6) 0.0728(11) 0.2132(2) 0.0490(18) Uani 1 1 d .
H2 H -0.1513 0.0895 0.2280 0.059 Uiso 1 1 calc R
C3 C 0.0407(6) 0.0662(11) 0.23565(19) 0.0421(17) Uani 1 1 d .
H3 H 0.0514 0.0762 0.2662 0.050 Uiso 1 1 calc R
C4 C 0.1482(6) 0.0444(8) 0.21245(18) 0.0259(13) Uani 1 1 d .
C5 C 0.2800(6) 0.0323(7) 0.23170(18) 0.0252(13) Uani 1 1 d .
C6 C 0.3814(6) 0.0063(7) 0.20738(19) 0.0223(13) Uani 1 1 d .
C7 C 0.3628(6) 0.0004(7) 0.16031(19) 0.0217(12) Uani 1 1 d .
C8 C 0.4628(6) -0.0196(7) 0.13357(19) 0.0243(13) Uani 1 1 d .
H8 H 0.5470 -0.0339 0.1464 0.029 Uiso 1 1 calc R
C9 C 0.4356(6) -0.0180(8) 0.0884(2) 0.0300(14) Uani 1 1 d .
H9 H 0.5007 -0.0292 0.0703 0.036 Uiso 1 1 calc R
C10 C 0.3067(6) 0.0010(7) 0.07039(19) 0.0238(13) Uani 1 1 d .
H10 H 0.2889 0.0035 0.0399 0.029 Uiso 1 1 calc R
C11 C 0.2341(5) 0.0149(6) 0.13904(17) 0.0180(11) Uani 1 1 d .
C12 C 0.1281(5) 0.0318(7) 0.16566(18) 0.0206(12) Uani 1 1 d .
C13 C 0.4612(6) 0.0085(7) 0.27559(19) 0.0235(13) Uani 1 1 d .
C14 C 0.5587(6) 0.0070(7) 0.31501(18) 0.0220(12) Uani 1 1 d .
C15 C 0.6872(6) 0.0212(8) 0.3056(2) 0.0300(14) Uani 1 1 d .
H15 H 0.7030 0.0279 0.2763 0.036 Uiso 1 1 calc R
C16 C 0.7907(6) 0.0256(8) 0.33815(18) 0.0269(13) Uani 1 1 d .
H16 H 0.8739 0.0348 0.3307 0.032 Uiso 1 1 calc R
C17 C 0.7684(6) 0.0162(6) 0.38228(18) 0.0211(12) Uani 1 1 d .
C18 C 0.6425(6) -0.0020(7) 0.39300(19) 0.0238(13) Uani 1 1 d .
H18 H 0.6280 -0.0108 0.4224 0.029 Uiso 1 1 calc R
C19 C 0.5375(6) -0.0072(7) 0.35965(18) 0.0214(12) Uani 1 1 d .
O7 O 0.0726(4) 0.1430(5) 0.00306(11) 0.0235(8) Uani 1 1 d D
H7A H 0.113(5) 0.238(5) 0.0081(17) 0.028 Uiso 1 1 d D
O8 O -0.2039(4) 0.2216(6) 0.03086(11) 0.0245(8) Uani 1 1 d D
H8A H -0.205(5) 0.294(7) 0.0087(12) 0.029 Uiso 1 1 d D
H8B H -0.258(4) 0.264(8) 0.0465(15) 0.029 Uiso 1 1 d D
O9 O -0.2219(4) -0.1088(6) 0.07624(12) 0.0323(9) Uani 1 1 d D
H9A H -0.231(6) -0.199(6) 0.0942(15) 0.039 Uiso 1 1 d D
H9B H -0.256(6) -0.155(8) 0.0521(12) 0.039 Uiso 1 1 d D
O10 O 0.5901(6) 0.7308(8) 0.00995(15) 0.0756(17) Uani 1 1 d .

loop_
_atom_site_aniso_label
_atom_site_aniso_U_11
_atom_site_aniso_U_22
_atom_site_aniso_U_33
_atom_site_aniso_U_23
_atom_site_aniso_U_13
_atom_site_aniso_U_12
Ho1 0.01725(18) 0.01814(18) 0.01621(17) 0.00086(8) -0.00039(11) 0.00022(9)
S1 0.0228(8) 0.0361(9) 0.0262(8) -0.0005(6) 0.0058(6) -0.0028(6)
S2 0.0244(8) 0.0167(7) 0.0200(7) -0.0013(5) -0.0058(6) 0.0009(5)
N1 0.021(3) 0.025(2) 0.021(2) 0.0010(17) 0.001(2) 0.0064(19)
N2 0.018(3) 0.020(2) 0.020(2) 0.0004(16) -0.0008(19) -0.0005(17)
N3 0.028(3) 0.050(3) 0.014(2) -0.003(2) -0.001(2) 0.003(2)
N4 0.023(3) 0.031(3) 0.020(3) -0.0037(17) -0.002(2) -0.0005(19)
O1 0.039(3) 0.070(3) 0.023(2) 0.006(2) 0.010(2) -0.002(2)
O2 0.031(2) 0.047(3) 0.035(2) 0.001(2) 0.0110(18) 0.007(2)
O3 0.038(3) 0.039(3) 0.051(3) -0.003(2) 0.005(2) -0.014(2)
O4 0.036(2) 0.020(2) 0.030(2) -0.0015(16) -0.0054(18) -0.0067(17)
O5 0.028(2) 0.021(2) 0.027(2) 0.0015(15) 0.0059(16) 0.0018(16)
O6 0.028(2) 0.033(2) 0.020(2) -0.0053(15) -0.0039(18) 0.0030(16)
C1 0.020(3) 0.038(3) 0.030(3) 0.008(3) 0.004(2) 0.012(3)
C2 0.025(4) 0.094(6) 0.030(3) 0.003(4) 0.009(3) 0.014(4)
C3 0.029(3) 0.082(5) 0.015(3) 0.002(3) 0.005(3) 0.010(4)
C4 0.017(3) 0.039(3) 0.021(3) 0.002(2) -0.002(2) 0.007(2)
C5 0.021(3) 0.033(3) 0.022(3) 0.003(2) 0.003(2) -0.001(2)
C6 0.020(3) 0.024(3) 0.022(3) -0.002(2) -0.003(2) 0.001(2)
C7 0.023(3) 0.019(3) 0.023(3) 0.0011(19) 0.003(2) 0.000(2)
C8 0.015(3) 0.031(3) 0.025(3) -0.002(2) -0.002(2) 0.001(2)
C9 0.023(3) 0.040(4) 0.028(3) 0.003(2) 0.007(3) 0.000(2)
C10 0.025(3) 0.027(3) 0.020(3) 0.001(2) 0.002(2) 0.003(2)
C11 0.018(3) 0.016(3) 0.019(3) 0.0004(19) 0.000(2) 0.001(2)
C12 0.020(3) 0.020(3) 0.022(3) -0.002(2) 0.002(2) 0.003(2)
C13 0.027(3) 0.027(3) 0.016(3) -0.001(2) -0.001(2) 0.001(2)
C14 0.024(3) 0.022(3) 0.018(3) -0.003(2) -0.002(2) -0.001(2)
C15 0.029(3) 0.040(4) 0.020(3) -0.001(2) 0.002(3) -0.002(3)
C16 0.022(3) 0.036(3) 0.022(3) -0.001(2) 0.001(3) -0.004(2)
C17 0.028(3) 0.015(3) 0.019(3) -0.0004(19) -0.004(2) -0.001(2)
C18 0.032(4) 0.020(3) 0.018(3) 0.001(2) -0.001(3) 0.001(2)
C19 0.022(3) 0.020(3) 0.021(3) -0.0019(19) 0.000(2) -0.003(2)
O7 0.032(2) 0.019(2) 0.0178(18) -0.0023(15) -0.0020(15) -0.0097(17)
O8 0.021(2) 0.032(2) 0.021(2) 0.0047(16) 0.0030(16) 0.0062(17)
O9 0.027(2) 0.041(3) 0.030(2) 0.0082(19) 0.0049(18) -0.006(2)
O10 0.099(5) 0.082(4) 0.045(3) -0.004(3) 0.006(3) -0.027(4)

loop_
_atom_type_symbol
_atom_type_description
_atom_type_scat_dispersion_real
_atom_type_scat_dispersion_imag
_atom_type_scat_source
C C 0.0033 0.0016 'International Tables Vol C Tables 4.2.6.8 and 6.1.1.4'
H H 0.0000 0.0000 'International Tables Vol C Tables 4.2.6.8 and 6.1.1.4'
N N 0.0061 0.0033 'International Tables Vol C Tables 4.2.6.8 and 6.1.1.4'
O O 0.0106 0.0060 'International Tables Vol C Tables 4.2.6.8 and 6.1.1.4'
S S 0.1246 0.1234 'International Tables Vol C Tables 4.2.6.8 and 6.1.1.4'
Ho Ho -0.2175 4.6783 'International Tables Vol C Tables 4.2.6.8 and 6.1.1.4'

loop_
_geom_angle_atom_site_label_1
_geom_angle_atom_site_label_2
_geom_angle_atom_site_label_3
_geom_angle
_geom_angle_site_symmetry_1
_geom_angle_site_symmetry_3
O7 Ho1 O7 68.13(14) . 3
O7 Ho1 O9 141.49(12) . .
O7 Ho1 O9 81.52(14) 3 .
O7 Ho1 O8 84.98(13) . .
O7 Ho1 O8 83.93(13) 3 .
O9 Ho1 O8 68.23(13) . .
O7 Ho1 O4 118.63(13) . 2_645
O7 Ho1 O4 78.25(12) 3 2_645
O9 Ho1 O4 75.17(14) . 2_645
O8 Ho1 O4 141.18(13) . 2_645
O7 Ho1 O5 78.21(12) . 2_655
O7 Ho1 O5 139.92(12) 3 2_655
O9 Ho1 O5 116.06(14) . 2_655
O8 Ho1 O5 71.76(12) . 2_655
O4 Ho1 O5 139.24(12) 2_645 2_655
O7 Ho1 N2 81.39(14) . .
O7 Ho1 N2 118.05(14) 3 .
O9 Ho1 N2 135.51(14) . .
O8 Ho1 N2 146.73(13) . .
O4 Ho1 N2 71.18(12) 2_645 .
O5 Ho1 N2 75.79(12) 2_655 .
O7 Ho1 N1 138.88(13) . .
O7 Ho1 N1 148.63(13) 3 .
O9 Ho1 N1 78.12(14) . .
O8 Ho1 N1 109.81(13) . .
O4 Ho1 N1 73.64(12) 2_645 .
O5 Ho1 N1 71.18(12) 2_655 .
N2 Ho1 N1 65.14(15) . .
O7 Ho1 Ho1 34.15(8) . 3
O7 Ho1 Ho1 33.98(9) 3 3
O9 Ho1 Ho1 112.46(9) . 3
O8 Ho1 Ho1 83.30(8) . 3
O4 Ho1 Ho1 99.52(9) 2_645 3
O5 Ho1 Ho1 109.86(8) 2_655 3
N2 Ho1 Ho1 101.20(11) . 3
N1 Ho1 Ho1 165.96(11) . 3
O3 S1 O1 113.7(3) . .
O3 S1 O2 112.3(3) . .
O1 S1 O2 112.1(3) . .
O3 S1 C19 105.8(2) . .
O1 S1 C19 106.9(3) . .
O2 S1 C19 105.2(2) . .
O6 S2 O4 114.0(2) . .
O6 S2 O5 113.8(2) . .
O4 S2 O5 110.8(2) . .
O6 S2 C17 106.7(3) . .
O4 S2 C17 105.4(2) . .
O5 S2 C17 105.3(2) . .
C1 N1 C12 117.4(5) . .
C1 N1 Ho1 123.1(4) . .
C12 N1 Ho1 119.3(3) . .
C10 N2 C11 118.2(5) . .
C10 N2 Ho1 122.0(4) . .
C11 N2 Ho1 119.7(4) . .
C13 N3 C5 106.6(5) . .
C13 N3 H3A 126.7 . .
C5 N3 H3A 126.7 . .
C13 N4 C6 104.7(5) . .
S2 O4 Ho1 146.5(2) . 2_655
S2 O5 Ho1 143.1(2) . 2_645
N1 C1 C2 124.5(5) . .
N1 C1 H1 117.8 . .
C2 C1 H1 117.8 . .
C3 C2 C1 118.5(6) . .
C3 C2 H2 120.7 . .
C1 C2 H2 120.7 . .
C2 C3 C4 119.8(5) . .
C2 C3 H3 120.1 . .
C4 C3 H3 120.1 . .
C3 C4 C12 118.6(5) . .
C3 C4 C5 125.9(5) . .
C12 C4 C5 115.5(5) . .
C6 C5 N3 106.3(5) . .
C6 C5 C4 123.4(5) . .
N3 C5 C4 130.2(6) . .
C5 C6 N4 110.4(5) . .
C5 C6 C7 121.4(5) . .
N4 C6 C7 128.2(6) . .
C8 C7 C6 124.1(6) . .
C8 C7 C11 118.0(5) . .
C6 C7 C11 117.9(5) . .
C9 C8 C7 119.9(6) . .
C9 C8 H8 120.1 . .
C7 C8 H8 120.1 . .
C8 C9 C10 118.2(6) . .
C8 C9 H9 120.9 . .
C10 C9 H9 120.9 . .
N2 C10 C9 124.2(5) . .
N2 C10 H10 117.9 . .
C9 C10 H10 117.9 . .
N2 C11 C7 121.6(5) . .
N2 C11 C12 119.0(5) . .
C7 C11 C12 119.5(5) . .
N1 C12 C4 121.2(5) . .
N1 C12 C11 116.7(5) . .
C4 C12 C11 122.1(5) . .
N4 C13 N3 112.1(5) . .
N4 C13 C14 121.2(6) . .
N3 C13 C14 126.6(5) . .
C19 C14 C15 117.4(5) . .
C19 C14 C13 127.9(5) . .
C15 C14 C13 114.7(5) . .
C16 C15 C14 122.9(6) . .
C16 C15 H15 118.6 . .
C14 C15 H15 118.6 . .
C15 C16 C17 119.2(6) . .
C15 C16 H16 120.4 . .
C17 C16 H16 120.4 . .
C16 C17 C18 119.7(5) . .
C16 C17 S2 119.7(5) . .
C18 C17 S2 120.6(4) . .
C17 C18 C19 120.7(5) . .
C17 C18 H18 119.6 . .
C19 C18 H18 119.6 . .
C14 C19 C18 120.0(5) . .
C14 C19 S1 123.9(4) . .
C18 C19 S1 116.1(4) . .
Ho1 O7 Ho1 111.88(14) . 3
Ho1 O7 H7A 116(4) . .
Ho1 O7 H7A 132(4) 3 .
Ho1 O8 H8A 125(4) . .
Ho1 O8 H8B 124(4) . .
H8A O8 H8B 107(5) . .
Ho1 O9 H9A 126(4) . .
Ho1 O9 H9B 104(4) . .
H9A O9 H9B 102(6) . .

loop_
_geom_bond_atom_site_label_1
_geom_bond_atom_site_label_2
_geom_bond_distance
_geom_bond_site_symmetry_2
Ho1 O7 2.238(4) .
Ho1 O7 2.247(3) 3
Ho1 O9 2.409(4) .
Ho1 O8 2.438(4) .
Ho1 O4 2.443(3) 2_645
Ho1 O5 2.458(3) 2_655
Ho1 N2 2.528(5) .
Ho1 N1 2.556(4) .
Ho1 Ho1 3.7157(8) 3
S1 O3 1.450(4) .
S1 O1 1.466(4) .
S1 O2 1.471(4) .
S1 C19 1.807(6) .
S2 O6 1.458(4) .
S2 O4 1.468(4) .
S2 O5 1.471(4) .
S2 C17 1.767(5) .
N1 C1 1.339(7) .
N1 C12 1.380(7) .
N2 C10 1.334(8) .
N2 C11 1.363(7) .
N3 C13 1.370(8) .
N3 C5 1.380(7) .
N3 H3A 0.8600 .
N4 C13 1.338(8) .
N4 C6 1.387(7) .
O4 Ho1 2.443(3) 2_655
O5 Ho1 2.458(3) 2_645
C1 C2 1.401(8) .
C1 H1 0.9300 .
C2 C3 1.366(8) .
C2 H2 0.9300 .
C3 C4 1.407(8) .
C3 H3 0.9300 .
C4 C12 1.424(7) .
C4 C5 1.442(8) .
C5 C6 1.378(8) .
C6 C7 1.431(8) .
C7 C8 1.409(9) .
C7 C11 1.434(8) .
C8 C9 1.379(8) .
C8 H8 0.9300 .
C9 C10 1.406(9) .
C9 H9 0.9300 .
C10 H10 0.9300 .
C11 C12 1.456(8) .
C13 C14 1.489(8) .
C14 C19 1.411(7) .
C14 C15 1.414(9) .
C15 C16 1.386(8) .
C15 H15 0.9300 .
C16 C17 1.397(8) .
C16 H16 0.9300 .
C17 C18 1.402(9) .
C18 C19 1.414(8) .
C18 H18 0.9300 .
O7 Ho1 2.248(3) 3
O7 H7A 0.80(2) .
O8 H8A 0.84(2) .
O8 H8B 0.84(2) .
O9 H9A 0.85(2) .
O9 H9B 0.85(2) .

loop_
_geom_torsion_atom_site_label_1
_geom_torsion_atom_site_label_2
_geom_torsion_atom_site_label_3
_geom_torsion_atom_site_label_4
_geom_torsion
_geom_torsion_site_symmetry_1
_geom_torsion_site_symmetry_4
O7 Ho1 N1 C1 137.0(4) . .
O7 Ho1 N1 C1 -80.8(5) 3 .
O9 Ho1 N1 C1 -30.2(4) . .
O8 Ho1 N1 C1 31.2(4) . .
O4 Ho1 N1 C1 -108.0(4) 2_645 .
O5 Ho1 N1 C1 92.9(4) 2_655 .
N2 Ho1 N1 C1 175.6(4) . .
Ho1 Ho1 N1 C1 -170.4(3) 3 .
O7 Ho1 N1 C12 -37.6(4) . .
O7 Ho1 N1 C12 104.6(4) 3 .
O9 Ho1 N1 C12 155.2(4) . .
O8 Ho1 N1 C12 -143.4(3) . .
O4 Ho1 N1 C12 77.4(3) 2_645 .
O5 Ho1 N1 C12 -81.7(3) 2_655 .
N2 Ho1 N1 C12 1.0(3) . .
Ho1 Ho1 N1 C12 15.0(7) 3 .
O7 Ho1 N2 C10 -26.7(3) . .
O7 Ho1 N2 C10 32.7(4) 3 .
O9 Ho1 N2 C10 140.4(3) . .
O8 Ho1 N2 C10 -93.7(4) . .
O4 Ho1 N2 C10 97.6(4) 2_645 .
O5 Ho1 N2 C10 -106.7(4) 2_655 .
N1 Ho1 N2 C10 177.8(4) . .
Ho1 Ho1 N2 C10 1.2(4) 3 .
O7 Ho1 N2 C11 157.1(3) . .
O7 Ho1 N2 C11 -143.4(3) 3 .
O9 Ho1 N2 C11 -35.7(4) . .
O8 Ho1 N2 C11 90.2(4) . .
O4 Ho1 N2 C11 -78.6(3) 2_645 .
O5 Ho1 N2 C11 77.2(3) 2_655 .
N1 Ho1 N2 C11 1.6(3) . .
Ho1 Ho1 N2 C11 -174.9(3) 3 .
O6 S2 O4 Ho1 -9.9(5) . 2_655
O5 S2 O4 Ho1 -139.7(3) . 2_655
C17 S2 O4 Ho1 106.8(4) . 2_655
O6 S2 O5 Ho1 17.8(4) . 2_645
O4 S2 O5 Ho1 147.8(3) . 2_645
C17 S2 O5 Ho1 -98.7(4) . 2_645
C12 N1 C1 C2 -0.5(8) . .
Ho1 N1 C1 C2 -175.2(5) . .
N1 C1 C2 C3 -1.3(11) . .
C1 C2 C3 C4 1.2(11) . .
C2 C3 C4 C12 0.7(10) . .
C2 C3 C4 C5 -179.0(7) . .
C13 N3 C5 C6 -0.9(6) . .
C13 N3 C5 C4 176.7(5) . .
C3 C4 C5 C6 178.4(6) . .
C12 C4 C5 C6 -1.3(8) . .
C3 C4 C5 N3 1.2(10) . .
C12 C4 C5 N3 -178.5(5) . .
N3 C5 C6 N4 0.7(6) . .
C4 C5 C6 N4 -177.0(5) . .
N3 C5 C6 C7 -178.6(4) . .
C4 C5 C6 C7 3.7(8) . .
C13 N4 C6 C5 -0.3(6) . .
C13 N4 C6 C7 179.0(5) . .
C5 C6 C7 C8 177.9(5) . .
N4 C6 C7 C8 -1.3(8) . .
C5 C6 C7 C11 -2.4(7) . .
N4 C6 C7 C11 178.4(5) . .
C6 C7 C8 C9 -178.0(5) . .
C11 C7 C8 C9 2.3(7) . .
C7 C8 C9 C10 -0.9(8) . .
C11 N2 C10 C9 0.9(7) . .
Ho1 N2 C10 C9 -175.2(4) . .
C8 C9 C10 N2 -0.7(8) . .
C10 N2 C11 C7 0.5(6) . .
Ho1 N2 C11 C7 176.8(3) . .
C10 N2 C11 C12 179.7(4) . .
Ho1 N2 C11 C12 -4.0(5) . .
C8 C7 C11 N2 -2.1(7) . .
C6 C7 C11 N2 178.2(4) . .
C8 C7 C11 C12 178.7(4) . .
C6 C7 C11 C12 -1.0(7) . .
C1 N1 C12 C4 2.5(7) . .
Ho1 N1 C12 C4 177.4(4) . .
C1 N1 C12 C11 -178.2(5) . .
Ho1 N1 C12 C11 -3.3(5) . .
C3 C4 C12 N1 -2.6(8) . .
C5 C4 C12 N1 177.1(5) . .
C3 C4 C12 C11 178.1(5) . .
C5 C4 C12 C11 -2.2(7) . .
N2 C11 C12 N1 4.8(6) . .
C7 C11 C12 N1 -176.0(4) . .
N2 C11 C12 C4 -175.9(4) . .
C7 C11 C12 C4 3.3(7) . .
C6 N4 C13 N3 -0.3(6) . .
C6 N4 C13 C14 -177.7(4) . .
C5 N3 C13 N4 0.7(6) . .
C5 N3 C13 C14 177.9(5) . .
N4 C13 C14 C19 -168.7(5) . .
N3 C13 C14 C19 14.3(8) . .
N4 C13 C14 C15 11.1(7) . .
N3 C13 C14 C15 -165.8(5) . .
C19 C14 C15 C16 -1.4(8) . .
C13 C14 C15 C16 178.8(5) . .
C14 C15 C16 C17 -0.2(8) . .
C15 C16 C17 C18 1.5(7) . .
C15 C16 C17 S2 -179.7(4) . .
O6 S2 C17 C16 177.4(4) . .
O4 S2 C17 C16 55.9(4) . .
O5 S2 C17 C16 -61.4(4) . .
O6 S2 C17 C18 -3.7(4) . .
O4 S2 C17 C18 -125.3(4) . .
O5 S2 C17 C18 117.4(4) . .
C16 C17 C18 C19 -1.2(7) . .
S2 C17 C18 C19 179.9(4) . .
C15 C14 C19 C18 1.6(7) . .
C13 C14 C19 C18 -178.6(5) . .
C15 C14 C19 S1 -176.2(4) . .
C13 C14 C19 S1 3.7(7) . .
C17 C18 C19 C14 -0.3(7) . .
C17 C18 C19 S1 177.6(4) . .
O3 S1 C19 C14 54.1(5) . .
O1 S1 C19 C14 175.6(4) . .
O2 S1 C19 C14 -65.0(4) . .
O3 S1 C19 C18 -123.7(4) . .
O1 S1 C19 C18 -2.2(5) . .
O2 S1 C19 C18 117.2(4) . .
O7 Ho1 O7 Ho1 0.0 3 3
O9 Ho1 O7 Ho1 -40.6(3) . 3
O8 Ho1 O7 Ho1 -85.46(17) . 3
O4 Ho1 O7 Ho1 62.0(2) 2_645 3
O5 Ho1 O7 Ho1 -157.84(18) 2_655 3
N2 Ho1 O7 Ho1 124.98(18) . 3
N1 Ho1 O7 Ho1 159.91(15) . 3
